data_7240762
loop_
_publ_author_name
'Bouanga Boudiombo, Jacky S.'
'Su, Hong'
'Ravenscroft, N.'
'Bourne, Susan A.'
'Nassimbeni, Luigi'

_publ_section_title
;
 Invitation to Submit: The Cambridge Structural Database Selective
 enclathration of xylenols: synergistic effects of mixed hosts
;
_journal_name_full CrystEngComm
_journal_paper_doi 10.1039/D0CE00510J
_journal_year 2020
_chemical_formula_sum 'C23 H26 O3'
_chemical_formula_weight 350.44
_chemical_name_systematic
;
 '4,4-isopropylidene bisphenol-2,3-xylenol-3,5-xylenol'
;
_space_group_crystal_system monoclinic
_space_group_IT_number 7
_space_group_name_Hall 'P -2yac'
_space_group_name_H-M_alt 'P 1 n 1'
_atom_sites_solution_hydrogens geom
_audit_creation_method SHELXL-2018/3
_audit_update_record
;
2020-05-22 deposited with the CCDC.	2020-06-22 downloaded from the CCDC.
;
_cell_angle_alpha 90
_cell_angle_beta 95.787(2)
_cell_angle_gamma 90
_cell_formula_units_Z 8
_cell_length_a 6.3007(3)
_cell_length_b 20.7627(11)
_cell_length_c 29.9858(14)
_cell_measurement_reflns_used 68847
_cell_measurement_temperature 173(2)
_cell_measurement_theta_max 26.385
_cell_measurement_theta_min 1.962
_cell_volume 3902.7(3)
_computing_cell_refinement 'SAINT-Plus (Bruker, 2004)'
_computing_data_collection 'APEX2 (Bruker, 2005)'
_computing_data_reduction 'SAINT-Plus and XPREP (Bruker 2004)'
_computing_molecular_graphics 'SHELXL-2018/3 (Sheldrick, 2018)'
_computing_publication_material 'SHELXL-97 (Sheldrick, 1997)'
_computing_structure_refinement 'SHELXL-2018/3 (Sheldrick, 2018)'
_computing_structure_solution 'SHELXT 2014/5 (Sheldrick, 2014)'
_diffrn_ambient_temperature 173(2)
_diffrn_measured_fraction_theta_full 0.997
_diffrn_measured_fraction_theta_max 0.997
_diffrn_measurement_device_type 'Bruker Kappa Duo Apex II diffractometer'
_diffrn_measurement_method '1.2\% \f scans and \w scans'
_diffrn_radiation_type MoK\a
_diffrn_radiation_wavelength 0.71073
_diffrn_reflns_av_R_equivalents 0.0395
_diffrn_reflns_av_unetI/netI 0.0350
_diffrn_reflns_Laue_measured_fraction_full 0.997
_diffrn_reflns_Laue_measured_fraction_max 0.997
_diffrn_reflns_limit_h_max 6
_diffrn_reflns_limit_h_min -7
_diffrn_reflns_limit_k_max 25
_diffrn_reflns_limit_k_min -25
_diffrn_reflns_limit_l_max 37
_diffrn_reflns_limit_l_min -37
_diffrn_reflns_number 69771
_diffrn_reflns_point_group_measured_fraction_full 0.926
_diffrn_reflns_point_group_measured_fraction_max 0.915
_diffrn_reflns_theta_full 25.242
_diffrn_reflns_theta_max 26.385
_diffrn_reflns_theta_min 1.962
_diffrn_source 'fine-focus sealed tube'
_exptl_absorpt_coefficient_mu 0.078
_exptl_absorpt_correction_T_max 0.992
_exptl_absorpt_correction_T_min 0.963
_exptl_absorpt_correction_type multi-scan
_exptl_absorpt_process_details
;
 SADABS 2016/2: Krause, L., Herbst-Irmer, R., Sheldrick G.M. & Stalke D.,
 J. Appl. Cryst. 48 (2015) 3-10
;
_exptl_crystal_colour colourless
_exptl_crystal_density_diffrn 1.193
_exptl_crystal_density_meas ?
_exptl_crystal_density_method 'not measured'
_exptl_crystal_description needle
_exptl_crystal_F_000 1504
_exptl_crystal_size_max 0.480
_exptl_crystal_size_mid 0.090
_exptl_crystal_size_min 0.050
_refine_diff_density_max 0.263
_refine_diff_density_min -0.188
_refine_diff_density_rms 0.041
_refine_ls_abs_structure_details
;
 Flack x determined using 5780 quotients [(I+)-(I-)]/[(I+)+(I-)]
 (Parsons, Flack and Wagner, Acta Cryst. B69 (2013) 249-259).
;
_refine_ls_abs_structure_Flack 0.2(2)
_refine_ls_extinction_method none
_refine_ls_goodness_of_fit_ref 1.048
_refine_ls_hydrogen_treatment constr
_refine_ls_matrix_type full
_refine_ls_number_parameters 966
_refine_ls_number_reflns 14770
_refine_ls_number_restraints 2
_refine_ls_restrained_S_all 1.048
_refine_ls_R_factor_all 0.0440
_refine_ls_R_factor_gt 0.0412
_refine_ls_shift/su_max 0.006
_refine_ls_shift/su_mean 0.000
_refine_ls_structure_factor_coef Fsqd
_refine_ls_weighting_details 'w=1/[\s^2^(Fo^2^)+(0.0456P)^2^+1.7262P] where P=(Fo^2^+2Fc^2^)/3'
_refine_ls_weighting_scheme calc
_refine_ls_wR_factor_gt 0.1009
_refine_ls_wR_factor_ref 0.1025
_reflns_Friedel_coverage 0.833
_reflns_Friedel_fraction_full 0.854
_reflns_Friedel_fraction_max 0.833
_reflns_number_gt 14075
_reflns_number_total 14770
_reflns_threshold_expression 'I > 2\s(I)'
_cod_data_source_file d0ce00510j2.cif
_cod_data_source_block H123xyl35xyl
_cod_depositor_comments
;
The following automatic conversions were performed:

data item '_exptl_crystal_density_meas' value 'none' was changed to
'?' -- the value is perceived as not measured.

Automatic conversion script
Id: cif_fix_values 7556 2019-12-06 15:28:31Z antanas 

2024-06-28
Z value and formula fixed to values more according to usual
chemical conventions.                 miguel
;
_cod_original_formula_sum 'C92 H104 O12'
_cod_original_formula_weight 1401.75
_cod_original_formula_units_Z 2
_cod_original_sg_symbol_H-M 'P n'
_cod_database_code 7240762
_shelx_shelxl_version_number 2018/3
_shelx_space_group_comment
;
The symmetry employed for this shelxl refinement is uniquely defined
by the following loop, which should always be used as a source of
symmetry information in preference to the above space-group names.
They are only intended as comments.
;
_shelx_estimated_absorpt_t_min 0.964
_shelx_estimated_absorpt_t_max 0.996
_exptl_absorpt_special_details 'SADABS (Sheldrick, 1996)'

loop_
_space_group_symop_operation_xyz
'x, y, z'
'x+1/2, -y, z+1/2'

loop_
_atom_site_label
_atom_site_type_symbol
_atom_site_fract_x
_atom_site_fract_y
_atom_site_fract_z
_atom_site_U_iso_or_equiv
_atom_site_adp_type
_atom_site_occupancy
_atom_site_site_symmetry_order
_atom_site_calc_flag
_atom_site_refinement_flags_posn
_atom_site_refinement_flags_adp
_atom_site_refinement_flags_occupancy
_atom_site_disorder_assembly
_atom_site_disorder_group
O1 O 0.7973(5) 0.02175(13) 0.60877(10) 0.0258(6) Uani 1 1 d . . . . .
H1 H 0.909051 0.042850 0.606093 0.039 Uiso 1 1 calc R U . . .
O13 O 0.7754(5) -0.41421(13) 0.60252(9) 0.0244(6) Uani 1 1 d . . . . .
H13 H 0.653749 -0.429485 0.605048 0.037 Uiso 1 1 calc R U . . .
O16 O 0.4133(5) 0.52388(13) 0.60880(9) 0.0251(6) Uani 1 1 d . . . . .
H16 H 0.293881 0.529722 0.594231 0.038 Uiso 1 1 calc R U . . .
O28 O 0.1364(5) 0.09627(13) 0.60378(9) 0.0259(6) Uani 1 1 d . . . . .
H28 H 0.242359 0.081985 0.592006 0.039 Uiso 1 1 calc R U . . .
O31 O 0.8115(5) 0.22503(13) 0.39361(10) 0.0267(6) Uani 1 1 d . . . . .
H31 H 0.700063 0.217777 0.405969 0.040 Uiso 1 1 calc R U . . .
O43 O 0.5339(5) 0.65275(13) 0.39484(9) 0.0261(6) Uani 1 1 d . . . . .
H43 H 0.648741 0.667194 0.407679 0.039 Uiso 1 1 calc R U . . .
O47 O 0.1860(5) 0.72598(12) 0.38853(10) 0.0265(6) Uani 1 1 d . . . . .
H47 H 0.301609 0.705561 0.391730 0.040 Uiso 1 1 calc R U . . .
O59 O 0.1774(5) 1.16312(13) 0.40029(10) 0.0271(6) Uani 1 1 d . . . . .
H59 H 0.051412 1.176750 0.399182 0.041 Uiso 1 1 calc R U . . .
O62 O 0.8888(5) 0.69252(15) 0.44225(10) 0.0340(7) Uani 1 1 d . . . . .
H62 H 0.996087 0.707267 0.431215 0.051 Uiso 1 1 calc R U . . .
O70 O 0.0759(4) 0.54874(13) 0.55087(9) 0.0226(6) Uani 1 1 d . . . . .
H70 H -0.034059 0.556616 0.563590 0.034 Uiso 1 1 calc R U . . .
O81 O 0.5269(4) 0.20068(13) 0.45094(9) 0.0228(6) Uani 1 1 d . . . . .
H81 H 0.405294 0.193086 0.437816 0.034 Uiso 1 1 calc R U . . .
O91 O 0.4470(5) 0.05688(14) 0.55593(10) 0.0320(7) Uani 1 1 d . . . . .
H91 H 0.566815 0.043239 0.566708 0.048 Uiso 1 1 calc R U . . .
C1 C 0.8450(7) -0.03049(17) 0.63653(13) 0.0196(8) Uani 1 1 d . . . . .
C2 C 1.0474(6) -0.04167(18) 0.65692(13) 0.0200(8) Uani 1 1 d . . . . .
H2 H 1.160196 -0.012696 0.652611 0.024 Uiso 1 1 calc R U . . .
C3 C 1.0851(6) -0.09603(18) 0.68398(12) 0.0185(8) Uani 1 1 d . . . . .
H3 H 1.224890 -0.103596 0.697999 0.022 Uiso 1 1 calc R U . . .
C4 C 0.9236(6) -0.13934(17) 0.69096(12) 0.0156(7) Uani 1 1 d . . . . .
C5 C 0.7208(6) -0.12628(18) 0.66968(13) 0.0192(8) Uani 1 1 d . . . . .
H5 H 0.606960 -0.154933 0.673883 0.023 Uiso 1 1 calc R U . . .
C6 C 0.6811(7) -0.07282(19) 0.64265(13) 0.0214(8) Uani 1 1 d . . . . .
H6 H 0.541867 -0.065201 0.628356 0.026 Uiso 1 1 calc R U . . .
C7 C 0.9590(7) -0.20024(17) 0.72019(12) 0.0181(8) Uani 1 1 d . . . . .
C8 C 1.1899(7) -0.2061(2) 0.74099(14) 0.0262(9) Uani 1 1 d . . . . .
H8A H 1.285089 -0.208300 0.717134 0.039 Uiso 1 1 calc R U . . .
H8B H 1.205709 -0.245342 0.759214 0.039 Uiso 1 1 calc R U . . .
H8C H 1.226751 -0.168529 0.759958 0.039 Uiso 1 1 calc R U . . .
C9 C 0.8178(7) -0.1957(2) 0.75948(13) 0.0256(9) Uani 1 1 d . . . . .
H9A H 0.863236 -0.158795 0.778484 0.038 Uiso 1 1 calc R U . . .
H9B H 0.832461 -0.235306 0.777290 0.038 Uiso 1 1 calc R U . . .
H9C H 0.668347 -0.190077 0.747536 0.038 Uiso 1 1 calc R U . . .
C10 C 0.9055(6) -0.25880(17) 0.69029(12) 0.0174(8) Uani 1 1 d . . . . .
C11 C 1.0362(7) -0.27454(18) 0.65665(13) 0.0222(8) Uani 1 1 d . . . . .
H11 H 1.157802 -0.248619 0.653244 0.027 Uiso 1 1 calc R U . . .
C12 C 0.9942(7) -0.32637(19) 0.62836(13) 0.0228(8) Uani 1 1 d . . . . .
H12 H 1.087561 -0.336556 0.606410 0.027 Uiso 1 1 calc R U . . .
C13 C 0.8145(6) -0.36335(16) 0.63232(12) 0.0186(8) Uani 1 1 d . . . . .
C14 C 0.6785(6) -0.34929(17) 0.66445(12) 0.0182(8) Uani 1 1 d . . . . .
H14 H 0.554859 -0.374717 0.666886 0.022 Uiso 1 1 calc R U . . .
C15 C 0.7255(6) -0.29722(17) 0.69326(12) 0.0181(8) Uani 1 1 d . . . . .
H15 H 0.632589 -0.287693 0.715444 0.022 Uiso 1 1 calc R U . . .
C16 C 0.4026(6) 0.47152(17) 0.63669(12) 0.0172(8) Uani 1 1 d . . . . .
C17 C 0.5884(6) 0.45298(19) 0.66151(13) 0.0203(8) Uani 1 1 d . . . . .
H17 H 0.716408 0.476439 0.659378 0.024 Uiso 1 1 calc R U . . .
C18 C 0.5880(6) 0.39959(18) 0.68982(13) 0.0189(8) Uani 1 1 d . . . . .
H18 H 0.716340 0.387335 0.707084 0.023 Uiso 1 1 calc R U . . .
C19 C 0.4038(6) 0.36409(17) 0.69323(12) 0.0158(8) Uani 1 1 d . . . . .
C20 C 0.2185(6) 0.38465(18) 0.66806(12) 0.0171(8) Uani 1 1 d . . . . .
H20 H 0.089634 0.361695 0.670305 0.020 Uiso 1 1 calc R U . . .
C21 C 0.2160(6) 0.43751(18) 0.63983(13) 0.0198(8) Uani 1 1 d . . . . .
H21 H 0.087541 0.450253 0.622814 0.024 Uiso 1 1 calc R U . . .
C22 C 0.3947(6) 0.30329(18) 0.72241(12) 0.0185(8) Uani 1 1 d . . . . .
C23 C 0.6137(7) 0.2847(2) 0.74532(13) 0.0259(9) Uani 1 1 d . . . . .
H23A H 0.710916 0.275875 0.722531 0.039 Uiso 1 1 calc R U . . .
H23B H 0.600203 0.246097 0.763630 0.039 Uiso 1 1 calc R U . . .
H23C H 0.670387 0.320200 0.764504 0.039 Uiso 1 1 calc R U . . .
C24 C 0.2465(7) 0.31578(19) 0.75914(13) 0.0256(9) Uani 1 1 d . . . . .
H24A H 0.250457 0.278705 0.779424 0.038 Uiso 1 1 calc R U . . .
H24B H 0.100396 0.322233 0.745329 0.038 Uiso 1 1 calc R U . . .
H24C H 0.294241 0.354390 0.776088 0.038 Uiso 1 1 calc R U . . .
C25 C 0.3168(6) 0.24777(18) 0.69114(12) 0.0186(8) Uani 1 1 d . . . . .
C26 C 0.1415(7) 0.20973(18) 0.69678(13) 0.0217(8) Uani 1 1 d . . . . .
H26 H 0.060485 0.218059 0.721211 0.026 Uiso 1 1 calc R U . . .
C27 C 0.0804(7) 0.15910(18) 0.66724(12) 0.0229(8) Uani 1 1 d . . . . .
H27 H -0.042180 0.133954 0.671302 0.027 Uiso 1 1 calc R U . . .
C28 C 0.2000(7) 0.14629(17) 0.63231(12) 0.0200(8) Uani 1 1 d . . . . .
C29 C 0.3754(7) 0.18377(18) 0.62554(14) 0.0257(9) Uani 1 1 d . . . . .
H29 H 0.456470 0.175351 0.601129 0.031 Uiso 1 1 calc R U . . .
C30 C 0.4308(7) 0.23373(19) 0.65495(13) 0.0255(9) Uani 1 1 d . . . . .
H30 H 0.551233 0.259439 0.650258 0.031 Uiso 1 1 calc R U . . .
C31 C 0.7794(7) 0.27761(17) 0.36550(12) 0.0192(8) Uani 1 1 d . . . . .
C32 C 0.9427(6) 0.29469(19) 0.34049(13) 0.0191(8) Uani 1 1 d . . . . .
H32 H 1.070287 0.270036 0.342442 0.023 Uiso 1 1 calc R U . . .
C33 C 0.9202(6) 0.34795(18) 0.31247(12) 0.0171(8) Uani 1 1 d . . . . .
H33 H 1.034141 0.359282 0.295515 0.021 Uiso 1 1 calc R U . . .
C34 C 0.7361(6) 0.38520(17) 0.30845(12) 0.0165(7) Uani 1 1 d . . . . .
C35 C 0.5727(6) 0.36557(18) 0.33380(13) 0.0201(8) Uani 1 1 d . . . . .
H35 H 0.443460 0.389467 0.331524 0.024 Uiso 1 1 calc R U . . .
C36 C 0.5922(7) 0.31256(19) 0.36212(13) 0.0223(8) Uani 1 1 d . . . . .
H36 H 0.478504 0.300529 0.378913 0.027 Uiso 1 1 calc R U . . .
C37 C 0.7031(6) 0.44479(18) 0.27860(12) 0.0180(8) Uani 1 1 d . . . . .
C38 C 0.5245(7) 0.4315(2) 0.24131(13) 0.0267(9) Uani 1 1 d . . . . .
H38A H 0.500642 0.469942 0.222486 0.040 Uiso 1 1 calc R U . . .
H38B H 0.393172 0.420719 0.254587 0.040 Uiso 1 1 calc R U . . .
H38C H 0.565342 0.395393 0.222945 0.040 Uiso 1 1 calc R U . . .
C39 C 0.9034(7) 0.4625(2) 0.25612(14) 0.0264(9) Uani 1 1 d . . . . .
H39A H 0.939344 0.427192 0.236553 0.040 Uiso 1 1 calc R U . . .
H39B H 1.022563 0.469941 0.279175 0.040 Uiso 1 1 calc R U . . .
H39C H 0.876312 0.501752 0.238283 0.040 Uiso 1 1 calc R U . . .
C40 C 0.6515(6) 0.50157(17) 0.30893(11) 0.0163(8) Uani 1 1 d . . . . .
C41 C 0.4646(6) 0.53767(18) 0.30261(12) 0.0189(8) Uani 1 1 d . . . . .
H41 H 0.361218 0.527805 0.278275 0.023 Uiso 1 1 calc R U . . .
C42 C 0.4272(6) 0.58787(18) 0.33137(13) 0.0206(8) Uani 1 1 d . . . . .
H42 H 0.298800 0.612022 0.326796 0.025 Uiso 1 1 calc R U . . .
C43 C 0.5774(7) 0.60259(17) 0.36668(12) 0.0198(8) Uani 1 1 d . . . . .
C44 C 0.7622(7) 0.56729(18) 0.37400(13) 0.0232(8) Uani 1 1 d . . . . .
H44 H 0.864300 0.577265 0.398527 0.028 Uiso 1 1 calc R U . . .
C45 C 0.7984(7) 0.51684(18) 0.34520(13) 0.0225(8) Uani 1 1 d . . . . .
H45 H 0.925853 0.492335 0.350393 0.027 Uiso 1 1 calc R U . . .
C47 C 0.2086(7) 0.77957(18) 0.36205(12) 0.0188(8) Uani 1 1 d . . . . .
C48 C 0.0375(7) 0.82208(19) 0.35583(13) 0.0212(8) Uani 1 1 d . . . . .
H48 H -0.089921 0.813990 0.369328 0.025 Uiso 1 1 calc R U . . .
C49 C 0.0559(7) 0.87643(18) 0.32966(13) 0.0198(8) Uani 1 1 d . . . . .
H49 H -0.060637 0.905612 0.325681 0.024 Uiso 1 1 calc R U . . .
C50 C 0.2393(6) 0.88969(17) 0.30901(12) 0.0174(8) Uani 1 1 d . . . . .
C51 C 0.4058(6) 0.84563(18) 0.31546(13) 0.0183(8) Uani 1 1 d . . . . .
H51 H 0.532501 0.853144 0.301569 0.022 Uiso 1 1 calc R U . . .
C52 C 0.3919(7) 0.79111(18) 0.34158(13) 0.0199(8) Uani 1 1 d . . . . .
H52 H 0.507897 0.761743 0.345432 0.024 Uiso 1 1 calc R U . . .
C53 C 0.2491(7) 0.95133(18) 0.28073(12) 0.0209(8) Uani 1 1 d . . . . .
C54 C 0.0743(8) 0.9477(2) 0.24103(13) 0.0300(10) Uani 1 1 d . . . . .
H54A H -0.064625 0.940916 0.252347 0.045 Uiso 1 1 calc R U . . .
H54B H 0.104556 0.911718 0.221454 0.045 Uiso 1 1 calc R U . . .
H54C H 0.071589 0.988005 0.224018 0.045 Uiso 1 1 calc R U . . .
C55 C 0.4645(7) 0.95878(19) 0.26118(14) 0.0278(9) Uani 1 1 d . . . . .
H55A H 0.463684 0.998538 0.243550 0.042 Uiso 1 1 calc R U . . .
H55B H 0.487191 0.921853 0.241870 0.042 Uiso 1 1 calc R U . . .
H55C H 0.579673 0.960694 0.285677 0.042 Uiso 1 1 calc R U . . .
C56 C 0.2196(7) 1.00959(17) 0.31163(12) 0.0188(8) Uani 1 1 d . . . . .
C57 C 0.0475(7) 1.05071(18) 0.30676(12) 0.0212(8) Uani 1 1 d . . . . .
H57 H -0.061560 1.043666 0.283004 0.025 Uiso 1 1 calc R U . . .
C58 C 0.0290(7) 1.10276(18) 0.33595(12) 0.0213(8) Uani 1 1 d . . . . .
H58 H -0.091535 1.130422 0.332110 0.026 Uiso 1 1 calc R U . . .
C59 C 0.1876(6) 1.11328(17) 0.37022(12) 0.0191(8) Uani 1 1 d . . . . .
C60 C 0.3633(7) 1.07313(18) 0.37561(13) 0.0250(9) Uani 1 1 d . . . . .
H60 H 0.473911 1.080855 0.398945 0.030 Uiso 1 1 calc R U . . .
C61 C 0.3769(7) 1.02169(19) 0.34683(13) 0.0244(9) Uani 1 1 d . . . . .
H61 H 0.496722 0.993771 0.351108 0.029 Uiso 1 1 calc R U . . .
C62 C 0.8537(7) 0.7276(2) 0.48019(13) 0.0272(9) Uani 1 1 d . . . . .
C63 C 0.9812(8) 0.7779(2) 0.49456(13) 0.0290(9) Uani 1 1 d . . . . .
H63 H 1.097197 0.790245 0.478509 0.035 Uiso 1 1 calc R U . . .
C64 C 0.9391(8) 0.8114(2) 0.53344(15) 0.0327(10) Uani 1 1 d . . . . .
C65 C 0.7639(7) 0.7917(2) 0.55539(13) 0.0305(10) Uani 1 1 d . . . . .
H65 H 0.732600 0.814243 0.581489 0.037 Uiso 1 1 calc R U . . .
C66 C 0.6361(7) 0.7410(2) 0.54058(14) 0.0316(10) Uani 1 1 d . . . . .
C67 C 0.6799(7) 0.7077(2) 0.50272(14) 0.0323(10) Uani 1 1 d . . . . .
H67 H 0.594261 0.672176 0.492102 0.039 Uiso 1 1 calc R U . . .
C68 C 1.0781(10) 0.8658(2) 0.55081(16) 0.0470(13) Uani 1 1 d . . . . .
H68A H 1.224763 0.857874 0.544017 0.071 Uiso 1 1 calc R U . . .
H68B H 1.074950 0.869276 0.583330 0.071 Uiso 1 1 calc R U . . .
H68C H 1.026022 0.906018 0.536506 0.071 Uiso 1 1 calc R U . . .
C69 C 0.4470(8) 0.7207(3) 0.56510(16) 0.0431(12) Uani 1 1 d . . . . .
H69A H 0.442643 0.747107 0.592088 0.065 Uiso 1 1 calc R U . . .
H69B H 0.461896 0.675246 0.573620 0.065 Uiso 1 1 calc R U . . .
H69C H 0.314746 0.726746 0.545394 0.065 Uiso 1 1 calc R U . . .
C70 C 0.0268(6) 0.50453(17) 0.51642(12) 0.0170(7) Uani 1 1 d . . . . .
C71 C 0.1609(6) 0.50358(17) 0.48240(12) 0.0174(7) Uani 1 1 d . . . . .
C72 C 0.1194(6) 0.45800(18) 0.44794(11) 0.0184(8) Uani 1 1 d . . . . .
C73 C -0.0562(7) 0.41767(18) 0.44802(12) 0.0214(8) Uani 1 1 d . . . . .
H73 H -0.086592 0.387964 0.424132 0.026 Uiso 1 1 calc R U . . .
C74 C -0.1881(7) 0.41993(17) 0.48234(13) 0.0218(8) Uani 1 1 d . . . . .
H74 H -0.306923 0.391717 0.481972 0.026 Uiso 1 1 calc R U . . .
C75 C -0.1459(6) 0.46349(17) 0.51719(12) 0.0199(8) Uani 1 1 d . . . . .
H75 H -0.233866 0.465123 0.541107 0.024 Uiso 1 1 calc R U . . .
C76 C 0.3432(7) 0.55060(19) 0.48228(14) 0.0260(8) Uani 1 1 d . . . . .
H76A H 0.313326 0.588688 0.499910 0.039 Uiso 1 1 calc R U . . .
H76B H 0.359723 0.563535 0.451386 0.039 Uiso 1 1 calc R U . . .
H76C H 0.475030 0.530140 0.495454 0.039 Uiso 1 1 calc R U . . .
C77 C 0.2651(7) 0.4517(2) 0.41111(12) 0.0258(9) Uani 1 1 d . . . . .
H77A H 0.210676 0.418072 0.390059 0.039 Uiso 1 1 calc R U . . .
H77B H 0.408893 0.440176 0.424209 0.039 Uiso 1 1 calc R U . . .
H77C H 0.270282 0.492811 0.395188 0.039 Uiso 1 1 calc R U . . .
C81 C 0.5094(6) 0.24476(17) 0.48510(12) 0.0181(7) Uani 1 1 d . . . . .
C82 C 0.6770(6) 0.24632(17) 0.51947(12) 0.0187(7) Uani 1 1 d . . . . .
C83 C 0.6673(6) 0.29183(17) 0.55345(12) 0.0194(8) Uani 1 1 d . . . . .
C84 C 0.4935(7) 0.33282(18) 0.55336(12) 0.0205(8) Uani 1 1 d . . . . .
H84 H 0.487936 0.363144 0.576936 0.025 Uiso 1 1 calc R U . . .
C85 C 0.3270(7) 0.33010(18) 0.51912(13) 0.0230(8) Uani 1 1 d . . . . .
H85 H 0.207572 0.357945 0.519567 0.028 Uiso 1 1 calc R U . . .
C86 C 0.3368(6) 0.28631(18) 0.48429(12) 0.0208(8) Uani 1 1 d . . . . .
H86 H 0.226636 0.284890 0.460225 0.025 Uiso 1 1 calc R U . . .
C87 C 0.8581(7) 0.19909(19) 0.51912(14) 0.0266(9) Uani 1 1 d . . . . .
H87A H 0.983652 0.215944 0.537361 0.040 Uiso 1 1 calc R U . . .
H87B H 0.892244 0.192717 0.488260 0.040 Uiso 1 1 calc R U . . .
H87C H 0.816219 0.157854 0.531515 0.040 Uiso 1 1 calc R U . . .
C88 C 0.8477(7) 0.2981(2) 0.59047(12) 0.0261(9) Uani 1 1 d . . . . .
H88A H 0.870265 0.256729 0.605918 0.039 Uiso 1 1 calc R U . . .
H88B H 0.811404 0.331001 0.611889 0.039 Uiso 1 1 calc R U . . .
H88C H 0.978485 0.310747 0.577592 0.039 Uiso 1 1 calc R U . . .
C91 C 0.3737(7) 0.01978(19) 0.51908(13) 0.0267(9) Uani 1 1 d . . . . .
C92 C 0.1792(7) 0.0387(2) 0.49631(13) 0.0315(10) Uani 1 1 d . . . . .
H92 H 0.104644 0.075074 0.506033 0.038 Uiso 1 1 calc R U . . .
C93 C 0.0980(8) 0.0038(2) 0.45956(13) 0.0333(10) Uani 1 1 d . . . . .
C94 C 0.2100(8) -0.0476(2) 0.44587(14) 0.0324(10) Uani 1 1 d . . . . .
H94 H 0.152308 -0.071177 0.420330 0.039 Uiso 1 1 calc R U . . .
C95 C 0.4045(8) -0.0669(2) 0.46760(14) 0.0304(10) Uani 1 1 d . . . . .
C96 C 0.4866(7) -0.0319(2) 0.50597(13) 0.0276(9) Uani 1 1 d . . . . .
H96 H 0.617533 -0.043993 0.522295 0.033 Uiso 1 1 calc R U . . .
C97 C -0.1119(8) 0.0233(3) 0.43427(16) 0.0435(12) Uani 1 1 d . . . . .
H97A H -0.100296 0.020864 0.401966 0.065 Uiso 1 1 calc R U . . .
H97B H -0.146690 0.067510 0.442349 0.065 Uiso 1 1 calc R U . . .
H97C H -0.224730 -0.005850 0.442102 0.065 Uiso 1 1 calc R U . . .
C98 C 0.5280(10) -0.1224(2) 0.45178(16) 0.0459(13) Uani 1 1 d . . . . .
H98A H 0.681030 -0.113730 0.457944 0.069 Uiso 1 1 calc R U . . .
H98B H 0.492129 -0.128164 0.419460 0.069 Uiso 1 1 calc R U . . .
H98C H 0.491775 -0.161579 0.467546 0.069 Uiso 1 1 calc R U . . .

loop_
_atom_site_aniso_label
_atom_site_aniso_U_11
_atom_site_aniso_U_22
_atom_site_aniso_U_33
_atom_site_aniso_U_23
_atom_site_aniso_U_13
_atom_site_aniso_U_12
O1 0.0271(16) 0.0178(13) 0.0305(15) 0.0071(11) -0.0078(13) -0.0022(12)
O13 0.0244(16) 0.0219(13) 0.0283(14) -0.0088(11) 0.0093(12) -0.0090(12)
O16 0.0244(16) 0.0226(13) 0.0276(14) 0.0044(11) -0.0016(12) -0.0055(12)
O28 0.0320(17) 0.0185(13) 0.0270(14) -0.0046(11) 0.0022(13) -0.0085(12)
O31 0.0267(16) 0.0254(14) 0.0296(14) 0.0073(12) 0.0111(12) 0.0080(13)
O43 0.0324(17) 0.0197(13) 0.0267(14) -0.0039(11) 0.0059(13) 0.0071(12)
O47 0.0305(17) 0.0181(13) 0.0332(15) 0.0052(11) 0.0153(13) 0.0058(12)
O59 0.0230(16) 0.0230(13) 0.0333(15) -0.0095(12) -0.0067(13) 0.0061(12)
O62 0.037(2) 0.0346(16) 0.0327(16) -0.0107(13) 0.0171(14) -0.0097(14)
O70 0.0213(16) 0.0260(14) 0.0208(13) -0.0078(11) 0.0039(11) -0.0012(12)
O81 0.0203(16) 0.0250(14) 0.0230(14) -0.0072(11) 0.0023(11) -0.0011(12)
O91 0.0281(18) 0.0337(16) 0.0317(16) -0.0125(13) -0.0095(13) 0.0074(13)
C1 0.025(2) 0.0139(17) 0.0185(18) -0.0043(14) -0.0041(16) 0.0030(15)
C2 0.020(2) 0.0172(18) 0.0231(19) -0.0009(15) 0.0035(16) -0.0059(15)
C3 0.016(2) 0.0198(18) 0.0190(18) -0.0045(15) -0.0011(15) 0.0009(15)
C4 0.021(2) 0.0139(17) 0.0114(16) -0.0022(14) -0.0005(15) 0.0017(15)
C5 0.016(2) 0.0198(18) 0.0216(19) -0.0007(15) 0.0009(15) -0.0017(15)
C6 0.017(2) 0.0224(18) 0.0233(19) -0.0033(15) -0.0036(16) 0.0026(16)
C7 0.023(2) 0.0171(17) 0.0139(16) -0.0009(14) 0.0008(15) 0.0020(15)
C8 0.028(2) 0.023(2) 0.0253(19) 0.0025(16) -0.0063(17) 0.0023(17)
C9 0.034(2) 0.027(2) 0.0170(18) -0.0019(16) 0.0090(17) -0.0051(18)
C10 0.018(2) 0.0167(17) 0.0175(17) 0.0004(14) 0.0005(15) 0.0004(14)
C11 0.021(2) 0.0194(18) 0.0276(19) -0.0017(15) 0.0081(17) -0.0030(16)
C12 0.022(2) 0.0235(18) 0.0248(19) -0.0044(16) 0.0098(16) -0.0034(16)
C13 0.023(2) 0.0138(16) 0.0193(18) 0.0001(14) 0.0031(15) -0.0004(15)
C14 0.017(2) 0.0200(17) 0.0175(17) -0.0001(14) 0.0022(15) -0.0044(15)
C15 0.019(2) 0.0212(18) 0.0152(16) 0.0026(14) 0.0055(15) 0.0047(15)
C16 0.020(2) 0.0153(17) 0.0166(17) -0.0035(14) 0.0012(15) -0.0033(15)
C17 0.016(2) 0.0226(19) 0.0226(19) -0.0048(16) 0.0022(15) -0.0078(15)
C18 0.015(2) 0.0199(18) 0.0208(19) -0.0064(15) -0.0004(15) 0.0015(15)
C19 0.020(2) 0.0169(17) 0.0109(16) -0.0041(13) 0.0018(14) 0.0003(14)
C20 0.0101(19) 0.0216(18) 0.0197(18) -0.0039(14) 0.0025(14) -0.0031(14)
C21 0.0129(19) 0.0239(19) 0.0220(18) -0.0012(15) -0.0011(15) 0.0046(15)
C22 0.019(2) 0.0198(18) 0.0164(17) -0.0028(14) 0.0006(15) -0.0017(15)
C23 0.027(2) 0.027(2) 0.0226(19) -0.0006(16) -0.0053(17) 0.0016(17)
C24 0.032(2) 0.026(2) 0.0189(18) -0.0050(15) 0.0077(17) -0.0052(18)
C25 0.018(2) 0.0214(18) 0.0163(17) -0.0016(14) 0.0015(15) 0.0017(15)
C26 0.025(2) 0.0220(19) 0.0187(18) 0.0045(15) 0.0029(15) -0.0034(16)
C27 0.026(2) 0.0188(18) 0.0231(19) 0.0052(15) -0.0014(17) -0.0045(16)
C28 0.025(2) 0.0150(16) 0.0192(18) 0.0017(14) -0.0010(16) -0.0024(15)
C29 0.031(2) 0.0217(19) 0.027(2) -0.0042(16) 0.0118(18) -0.0052(17)
C30 0.029(2) 0.0215(19) 0.028(2) -0.0036(16) 0.0098(18) -0.0110(17)
C31 0.025(2) 0.0167(17) 0.0155(17) -0.0020(14) 0.0031(15) 0.0031(15)
C32 0.016(2) 0.0207(18) 0.0209(18) -0.0043(15) 0.0020(15) 0.0028(15)
C33 0.0124(19) 0.0214(18) 0.0182(18) -0.0038(15) 0.0046(14) -0.0017(14)
C34 0.0141(19) 0.0170(17) 0.0182(17) -0.0059(14) 0.0000(14) -0.0013(14)
C35 0.014(2) 0.0216(19) 0.025(2) -0.0046(15) 0.0011(15) 0.0000(15)
C36 0.022(2) 0.0236(19) 0.0221(19) -0.0028(15) 0.0090(16) -0.0044(16)
C37 0.0158(19) 0.0213(18) 0.0169(17) -0.0022(15) 0.0019(15) 0.0008(15)
C38 0.030(2) 0.028(2) 0.0215(19) -0.0039(16) -0.0020(17) 0.0050(17)
C39 0.033(2) 0.025(2) 0.024(2) 0.0010(16) 0.0134(18) 0.0000(17)
C40 0.019(2) 0.0166(17) 0.0137(16) 0.0029(13) 0.0017(14) 0.0010(14)
C41 0.017(2) 0.0202(18) 0.0191(18) 0.0042(14) -0.0020(15) 0.0002(15)
C42 0.014(2) 0.0206(18) 0.028(2) 0.0082(15) 0.0040(15) 0.0058(15)
C43 0.029(2) 0.0124(16) 0.0192(18) 0.0008(14) 0.0075(16) 0.0032(15)
C44 0.031(2) 0.0177(17) 0.0204(18) -0.0047(14) -0.0021(17) 0.0054(16)
C45 0.024(2) 0.0185(18) 0.0241(19) -0.0036(15) -0.0025(16) 0.0086(16)
C47 0.026(2) 0.0156(17) 0.0153(17) -0.0010(14) 0.0034(15) -0.0012(15)
C48 0.020(2) 0.0218(19) 0.0235(19) -0.0059(15) 0.0099(16) -0.0019(16)
C49 0.019(2) 0.0181(18) 0.0215(19) -0.0027(15) 0.0000(15) 0.0028(15)
C50 0.021(2) 0.0158(17) 0.0159(17) -0.0051(14) 0.0029(15) -0.0030(15)
C51 0.0139(19) 0.0208(19) 0.0207(19) -0.0050(15) 0.0047(15) -0.0017(15)
C52 0.023(2) 0.0164(17) 0.0199(18) -0.0053(15) 0.0028(16) 0.0039(16)
C53 0.028(2) 0.0181(18) 0.0172(18) 0.0005(14) 0.0033(16) 0.0044(16)
C54 0.043(3) 0.027(2) 0.0192(19) -0.0021(16) -0.0009(19) 0.0038(19)
C55 0.035(3) 0.0212(19) 0.030(2) 0.0016(16) 0.0179(19) -0.0013(18)
C56 0.027(2) 0.0145(17) 0.0151(17) 0.0032(13) 0.0056(15) 0.0008(15)
C57 0.025(2) 0.0219(18) 0.0166(17) 0.0035(14) 0.0004(15) 0.0001(16)
C58 0.021(2) 0.0209(18) 0.0213(18) 0.0036(15) -0.0002(16) 0.0035(16)
C59 0.022(2) 0.0156(16) 0.0193(18) -0.0028(14) 0.0010(15) -0.0005(15)
C60 0.027(2) 0.0208(18) 0.0250(19) -0.0031(15) -0.0054(17) 0.0048(16)
C61 0.026(2) 0.0215(18) 0.0253(19) 0.0018(15) -0.0003(17) 0.0060(17)
C62 0.026(2) 0.033(2) 0.0230(19) -0.0035(17) 0.0052(17) 0.0027(18)
C63 0.030(2) 0.033(2) 0.025(2) 0.0003(17) 0.0040(18) 0.0037(19)
C64 0.034(3) 0.032(2) 0.032(2) -0.0011(18) 0.0003(19) 0.0035(19)
C65 0.039(3) 0.032(2) 0.0220(19) 0.0006(17) 0.0094(18) 0.009(2)
C66 0.029(3) 0.041(2) 0.025(2) 0.0093(18) 0.0058(18) 0.007(2)
C67 0.031(3) 0.043(2) 0.0233(19) 0.0022(18) 0.0049(18) 0.003(2)
C68 0.059(4) 0.045(3) 0.036(3) -0.016(2) 0.001(2) -0.004(3)
C69 0.034(3) 0.064(3) 0.033(2) 0.013(2) 0.013(2) 0.005(2)
C70 0.018(2) 0.0163(16) 0.0163(17) -0.0004(14) -0.0012(14) 0.0011(14)
C71 0.0155(19) 0.0188(17) 0.0178(16) 0.0037(14) 0.0015(14) 0.0031(14)
C72 0.0157(19) 0.0243(18) 0.0145(16) 0.0034(14) -0.0015(14) 0.0062(15)
C73 0.025(2) 0.0171(17) 0.0205(18) 0.0007(14) -0.0054(16) 0.0001(16)
C74 0.020(2) 0.0195(17) 0.0253(19) 0.0043(15) -0.0022(16) -0.0021(15)
C75 0.018(2) 0.0246(18) 0.0168(17) 0.0047(15) 0.0016(14) 0.0006(16)
C76 0.023(2) 0.028(2) 0.0281(19) 0.0012(16) 0.0065(17) -0.0066(17)
C77 0.021(2) 0.037(2) 0.0198(18) -0.0007(16) 0.0023(16) 0.0026(17)
C81 0.020(2) 0.0174(17) 0.0172(17) 0.0027(14) 0.0036(15) -0.0028(15)
C82 0.0178(19) 0.0200(17) 0.0183(16) 0.0057(14) 0.0021(14) -0.0016(15)
C83 0.022(2) 0.0200(18) 0.0161(16) 0.0030(14) 0.0042(15) -0.0070(15)
C84 0.029(2) 0.0186(17) 0.0148(17) 0.0011(14) 0.0044(16) -0.0003(16)
C85 0.027(2) 0.0207(18) 0.0223(19) 0.0042(15) 0.0065(16) 0.0057(16)
C86 0.017(2) 0.0263(19) 0.0182(17) 0.0045(15) -0.0015(15) -0.0013(16)
C87 0.024(2) 0.026(2) 0.029(2) 0.0035(16) -0.0009(17) 0.0044(17)
C88 0.021(2) 0.040(2) 0.0181(18) -0.0010(17) 0.0008(16) -0.0029(18)
C91 0.031(2) 0.029(2) 0.0197(18) -0.0048(16) -0.0004(17) -0.0045(18)
C92 0.028(2) 0.043(2) 0.023(2) 0.0021(18) 0.0010(18) -0.0011(19)
C93 0.032(3) 0.044(2) 0.022(2) 0.0061(18) -0.0017(18) -0.005(2)
C94 0.039(3) 0.035(2) 0.0224(19) -0.0008(17) -0.0033(18) -0.013(2)
C95 0.039(3) 0.029(2) 0.024(2) -0.0002(17) 0.0050(18) 0.0002(19)
C96 0.027(2) 0.029(2) 0.026(2) -0.0006(17) 0.0013(17) -0.0024(18)
C97 0.032(3) 0.064(3) 0.033(2) 0.014(2) -0.006(2) -0.001(2)
C98 0.060(4) 0.038(3) 0.039(3) -0.012(2) 0.002(2) 0.006(2)

loop_
_atom_type_symbol
_atom_type_description
_atom_type_scat_dispersion_real
_atom_type_scat_dispersion_imag
_atom_type_scat_source
C C 0.0033 0.0016 'International Tables Vol C Tables 4.2.6.8 and 6.1.1.4'
H H 0.0000 0.0000 'International Tables Vol C Tables 4.2.6.8 and 6.1.1.4'
O O 0.0106 0.0060 'International Tables Vol C Tables 4.2.6.8 and 6.1.1.4'

loop_
_geom_angle_atom_site_label_1
_geom_angle_atom_site_label_2
_geom_angle_atom_site_label_3
_geom_angle
_geom_angle_site_symmetry_1
_geom_angle_site_symmetry_3
_geom_angle_publ_flag
C1 O1 H1 109.5 . . ?
C13 O13 H13 109.5 . . ?
C16 O16 H16 109.5 . . ?
C28 O28 H28 109.5 . . ?
C31 O31 H31 109.5 . . ?
C43 O43 H43 109.5 . . ?
C47 O47 H47 109.5 . . ?
C59 O59 H59 109.5 . . ?
C62 O62 H62 109.5 . . ?
C70 O70 H70 109.5 . . ?
C81 O81 H81 109.5 . . ?
C91 O91 H91 109.5 . . ?
C2 C1 O1 122.4(4) . . ?
C2 C1 C6 120.3(4) . . ?
O1 C1 C6 117.3(3) . . ?
C1 C2 C3 119.3(4) . . ?
C1 C2 H2 120.3 . . ?
C3 C2 H2 120.3 . . ?
C4 C3 C2 121.7(4) . . ?
C4 C3 H3 119.1 . . ?
C2 C3 H3 119.1 . . ?
C3 C4 C5 117.1(3) . . ?
C3 C4 C7 123.4(3) . . ?
C5 C4 C7 119.5(3) . . ?
C6 C5 C4 121.8(4) . . ?
C6 C5 H5 119.1 . . ?
C4 C5 H5 119.1 . . ?
C5 C6 C1 119.7(4) . . ?
C5 C6 H6 120.2 . . ?
C1 C6 H6 120.2 . . ?
C10 C7 C8 108.7(3) . . ?
C10 C7 C4 108.0(3) . . ?
C8 C7 C4 112.0(3) . . ?
C10 C7 C9 112.7(3) . . ?
C8 C7 C9 106.9(3) . . ?
C4 C7 C9 108.7(3) . . ?
C7 C8 H8A 109.5 . . ?
C7 C8 H8B 109.5 . . ?
H8A C8 H8B 109.5 . . ?
C7 C8 H8C 109.5 . . ?
H8A C8 H8C 109.5 . . ?
H8B C8 H8C 109.5 . . ?
C7 C9 H9A 109.5 . . ?
C7 C9 H9B 109.5 . . ?
H9A C9 H9B 109.5 . . ?
C7 C9 H9C 109.5 . . ?
H9A C9 H9C 109.5 . . ?
H9B C9 H9C 109.5 . . ?
C15 C10 C11 116.9(3) . . ?
C15 C10 C7 123.3(3) . . ?
C11 C10 C7 119.8(3) . . ?
C12 C11 C10 122.2(4) . . ?
C12 C11 H11 118.9 . . ?
C10 C11 H11 118.9 . . ?
C11 C12 C13 119.3(4) . . ?
C11 C12 H12 120.4 . . ?
C13 C12 H12 120.4 . . ?
C12 C13 C14 120.8(3) . . ?
C12 C13 O13 117.4(3) . . ?
C14 C13 O13 121.7(3) . . ?
C13 C14 C15 119.1(3) . . ?
C13 C14 H14 120.4 . . ?
C15 C14 H14 120.4 . . ?
C10 C15 C14 121.7(3) . . ?
C10 C15 H15 119.2 . . ?
C14 C15 H15 119.2 . . ?
C17 C16 O16 117.2(3) . . ?
C17 C16 C21 120.2(4) . . ?
O16 C16 C21 122.6(4) . . ?
C16 C17 C18 119.8(4) . . ?
C16 C17 H17 120.1 . . ?
C18 C17 H17 120.1 . . ?
C19 C18 C17 121.3(4) . . ?
C19 C18 H18 119.3 . . ?
C17 C18 H18 119.3 . . ?
C18 C19 C20 117.3(3) . . ?
C18 C19 C22 123.8(3) . . ?
C20 C19 C22 118.8(3) . . ?
C21 C20 C19 122.1(4) . . ?
C21 C20 H20 118.9 . . ?
C19 C20 H20 118.9 . . ?
C16 C21 C20 119.3(4) . . ?
C16 C21 H21 120.4 . . ?
C20 C21 H21 120.4 . . ?
C23 C22 C25 107.7(3) . . ?
C23 C22 C24 107.9(3) . . ?
C25 C22 C24 112.6(3) . . ?
C23 C22 C19 112.3(3) . . ?
C25 C22 C19 107.2(3) . . ?
C24 C22 C19 109.2(3) . . ?
C22 C23 H23A 109.5 . . ?
C22 C23 H23B 109.5 . . ?
H23A C23 H23B 109.5 . . ?
C22 C23 H23C 109.5 . . ?
H23A C23 H23C 109.5 . . ?
H23B C23 H23C 109.5 . . ?
C22 C24 H24A 109.5 . . ?
C22 C24 H24B 109.5 . . ?
H24A C24 H24B 109.5 . . ?
C22 C24 H24C 109.5 . . ?
H24A C24 H24C 109.5 . . ?
H24B C24 H24C 109.5 . . ?
C26 C25 C30 117.2(4) . . ?
C26 C25 C22 124.4(3) . . ?
C30 C25 C22 118.4(3) . . ?
C25 C26 C27 121.5(4) . . ?
C25 C26 H26 119.2 . . ?
C27 C26 H26 119.2 . . ?
C28 C27 C26 119.2(4) . . ?
C28 C27 H27 120.4 . . ?
C26 C27 H27 120.4 . . ?
C27 C28 O28 118.1(3) . . ?
C27 C28 C29 120.6(4) . . ?
O28 C28 C29 121.3(4) . . ?
C30 C29 C28 118.8(4) . . ?
C30 C29 H29 120.6 . . ?
C28 C29 H29 120.6 . . ?
C29 C30 C25 122.5(4) . . ?
C29 C30 H30 118.7 . . ?
C25 C30 H30 118.7 . . ?
C32 C31 C36 120.2(4) . . ?
C32 C31 O31 117.6(3) . . ?
C36 C31 O31 122.1(4) . . ?
C31 C32 C33 119.9(4) . . ?
C31 C32 H32 120.1 . . ?
C33 C32 H32 120.1 . . ?
C32 C33 C34 122.0(4) . . ?
C32 C33 H33 119.0 . . ?
C34 C33 H33 119.0 . . ?
C33 C34 C35 116.4(3) . . ?
C33 C34 C37 124.4(4) . . ?
C35 C34 C37 119.3(3) . . ?
C36 C35 C34 122.5(4) . . ?
C36 C35 H35 118.7 . . ?
C34 C35 H35 118.7 . . ?
C31 C36 C35 119.0(4) . . ?
C31 C36 H36 120.5 . . ?
C35 C36 H36 120.5 . . ?
C34 C37 C38 109.2(3) . . ?
C34 C37 C39 112.4(3) . . ?
C38 C37 C39 107.4(3) . . ?
C34 C37 C40 107.3(3) . . ?
C38 C37 C40 112.7(3) . . ?
C39 C37 C40 107.9(3) . . ?
C37 C38 H38A 109.5 . . ?
C37 C38 H38B 109.5 . . ?
H38A C38 H38B 109.5 . . ?
C37 C38 H38C 109.5 . . ?
H38A C38 H38C 109.5 . . ?
H38B C38 H38C 109.5 . . ?
C37 C39 H39A 109.5 . . ?
C37 C39 H39B 109.5 . . ?
H39A C39 H39B 109.5 . . ?
C37 C39 H39C 109.5 . . ?
H39A C39 H39C 109.5 . . ?
H39B C39 H39C 109.5 . . ?
C45 C40 C41 118.1(3) . . ?
C45 C40 C37 118.1(3) . . ?
C41 C40 C37 123.8(3) . . ?
C42 C41 C40 120.9(3) . . ?
C42 C41 H41 119.5 . . ?
C40 C41 H41 119.5 . . ?
C43 C42 C41 119.8(3) . . ?
C43 C42 H42 120.1 . . ?
C41 C42 H42 120.1 . . ?
C44 C43 C42 120.6(3) . . ?
C44 C43 O43 121.3(4) . . ?
C42 C43 O43 118.1(3) . . ?
C43 C44 C45 119.5(4) . . ?
C43 C44 H44 120.3 . . ?
C45 C44 H44 120.3 . . ?
C44 C45 C40 121.2(4) . . ?
C44 C45 H45 119.4 . . ?
C40 C45 H45 119.4 . . ?
C52 C47 O47 122.2(4) . . ?
C52 C47 C48 120.1(4) . . ?
O47 C47 C48 117.7(4) . . ?
C49 C48 C47 119.0(4) . . ?
C49 C48 H48 120.5 . . ?
C47 C48 H48 120.5 . . ?
C48 C49 C50 122.2(4) . . ?
C48 C49 H49 118.9 . . ?
C50 C49 H49 118.9 . . ?
C51 C50 C49 117.1(3) . . ?
C51 C50 C53 123.5(4) . . ?
C49 C50 C53 119.4(3) . . ?
C52 C51 C50 121.8(4) . . ?
C52 C51 H51 119.1 . . ?
C50 C51 H51 119.1 . . ?
C47 C52 C51 119.8(4) . . ?
C47 C52 H52 120.1 . . ?
C51 C52 H52 120.1 . . ?
C55 C53 C50 112.3(3) . . ?
C55 C53 C54 107.4(3) . . ?
C50 C53 C54 108.6(3) . . ?
C55 C53 C56 108.3(3) . . ?
C50 C53 C56 107.8(3) . . ?
C54 C53 C56 112.5(3) . . ?
C53 C54 H54A 109.5 . . ?
C53 C54 H54B 109.5 . . ?
H54A C54 H54B 109.5 . . ?
C53 C54 H54C 109.5 . . ?
H54A C54 H54C 109.5 . . ?
H54B C54 H54C 109.5 . . ?
C53 C55 H55A 109.5 . . ?
C53 C55 H55B 109.5 . . ?
H55A C55 H55B 109.5 . . ?
C53 C55 H55C 109.5 . . ?
H55A C55 H55C 109.5 . . ?
H55B C55 H55C 109.5 . . ?
C57 C56 C61 117.4(3) . . ?
C57 C56 C53 124.2(4) . . ?
C61 C56 C53 118.3(3) . . ?
C56 C57 C58 121.7(4) . . ?
C56 C57 H57 119.1 . . ?
C58 C57 H57 119.1 . . ?
C59 C58 C57 119.2(4) . . ?
C59 C58 H58 120.4 . . ?
C57 C58 H58 120.4 . . ?
C58 C59 O59 122.0(3) . . ?
C58 C59 C60 120.3(3) . . ?
O59 C59 C60 117.8(3) . . ?
C61 C60 C59 119.5(4) . . ?
C61 C60 H60 120.2 . . ?
C59 C60 H60 120.2 . . ?
C60 C61 C56 121.8(4) . . ?
C60 C61 H61 119.1 . . ?
C56 C61 H61 119.1 . . ?
C63 C62 O62 121.6(4) . . ?
C63 C62 C67 122.4(4) . . ?
O62 C62 C67 115.9(4) . . ?
C62 C63 C64 119.2(4) . . ?
C62 C63 H63 120.4 . . ?
C64 C63 H63 120.4 . . ?
C65 C64 C63 117.9(4) . . ?
C65 C64 C68 121.3(4) . . ?
C63 C64 C68 120.8(4) . . ?
C66 C65 C64 122.5(4) . . ?
C66 C65 H65 118.8 . . ?
C64 C65 H65 118.8 . . ?
C65 C66 C67 119.4(4) . . ?
C65 C66 C69 121.2(4) . . ?
C67 C66 C69 119.4(4) . . ?
C66 C67 C62 118.6(4) . . ?
C66 C67 H67 120.7 . . ?
C62 C67 H67 120.7 . . ?
C64 C68 H68A 109.5 . . ?
C64 C68 H68B 109.5 . . ?
H68A C68 H68B 109.5 . . ?
C64 C68 H68C 109.5 . . ?
H68A C68 H68C 109.5 . . ?
H68B C68 H68C 109.5 . . ?
C66 C69 H69A 109.5 . . ?
C66 C69 H69B 109.5 . . ?
H69A C69 H69B 109.5 . . ?
C66 C69 H69C 109.5 . . ?
H69A C69 H69C 109.5 . . ?
H69B C69 H69C 109.5 . . ?
C75 C70 C71 122.8(3) . . ?
C75 C70 O70 120.6(3) . . ?
C71 C70 O70 116.6(3) . . ?
C70 C71 C72 117.9(3) . . ?
C70 C71 C76 120.8(3) . . ?
C72 C71 C76 121.3(3) . . ?
C73 C72 C71 119.6(3) . . ?
C73 C72 C77 119.5(3) . . ?
C71 C72 C77 120.9(3) . . ?
C74 C73 C72 121.2(3) . . ?
C74 C73 H73 119.4 . . ?
C72 C73 H73 119.4 . . ?
C73 C74 C75 119.8(4) . . ?
C73 C74 H74 120.1 . . ?
C75 C74 H74 120.1 . . ?
C70 C75 C74 118.7(3) . . ?
C70 C75 H75 120.7 . . ?
C74 C75 H75 120.7 . . ?
C71 C76 H76A 109.5 . . ?
C71 C76 H76B 109.5 . . ?
H76A C76 H76B 109.5 . . ?
C71 C76 H76C 109.5 . . ?
H76A C76 H76C 109.5 . . ?
H76B C76 H76C 109.5 . . ?
C72 C77 H77A 109.5 . . ?
C72 C77 H77B 109.5 . . ?
H77A C77 H77B 109.5 . . ?
C72 C77 H77C 109.5 . . ?
H77A C77 H77C 109.5 . . ?
H77B C77 H77C 109.5 . . ?
C86 C81 O81 121.2(3) . . ?
C86 C81 C82 122.1(3) . . ?
O81 C81 C82 116.7(3) . . ?
C83 C82 C81 117.9(4) . . ?
C83 C82 C87 122.3(3) . . ?
C81 C82 C87 119.7(3) . . ?
C84 C83 C82 120.4(4) . . ?
C84 C83 C88 118.9(3) . . ?
C82 C83 C88 120.6(4) . . ?
C83 C84 C85 120.8(3) . . ?
C83 C84 H84 119.6 . . ?
C85 C84 H84 119.6 . . ?
C86 C85 C84 119.5(4) . . ?
C86 C85 H85 120.2 . . ?
C84 C85 H85 120.2 . . ?
C81 C86 C85 119.2(4) . . ?
C81 C86 H86 120.4 . . ?
C85 C86 H86 120.4 . . ?
C82 C87 H87A 109.5 . . ?
C82 C87 H87B 109.5 . . ?
H87A C87 H87B 109.5 . . ?
C82 C87 H87C 109.5 . . ?
H87A C87 H87C 109.5 . . ?
H87B C87 H87C 109.5 . . ?
C83 C88 H88A 109.5 . . ?
C83 C88 H88B 109.5 . . ?
H88A C88 H88B 109.5 . . ?
C83 C88 H88C 109.5 . . ?
H88A C88 H88C 109.5 . . ?
H88B C88 H88C 109.5 . . ?
C96 C91 O91 121.6(4) . . ?
C96 C91 C92 122.5(4) . . ?
O91 C91 C92 116.0(4) . . ?
C93 C92 C91 118.7(4) . . ?
C93 C92 H92 120.7 . . ?
C91 C92 H92 120.7 . . ?
C94 C93 C92 119.5(4) . . ?
C94 C93 C97 120.8(4) . . ?
C92 C93 C97 119.8(4) . . ?
C93 C94 C95 122.9(4) . . ?
C93 C94 H94 118.5 . . ?
C95 C94 H94 118.5 . . ?
C94 C95 C96 117.8(4) . . ?
C94 C95 C98 122.5(4) . . ?
C96 C95 C98 119.7(4) . . ?
C91 C96 C95 118.6(4) . . ?
C91 C96 H96 120.7 . . ?
C95 C96 H96 120.7 . . ?
C93 C97 H97A 109.5 . . ?
C93 C97 H97B 109.5 . . ?
H97A C97 H97B 109.5 . . ?
C93 C97 H97C 109.5 . . ?
H97A C97 H97C 109.5 . . ?
H97B C97 H97C 109.5 . . ?
C95 C98 H98A 109.5 . . ?
C95 C98 H98B 109.5 . . ?
H98A C98 H98B 109.5 . . ?
C95 C98 H98C 109.5 . . ?
H98A C98 H98C 109.5 . . ?
H98B C98 H98C 109.5 . . ?

loop_
_geom_bond_atom_site_label_1
_geom_bond_atom_site_label_2
_geom_bond_distance
_geom_bond_site_symmetry_2
_geom_bond_publ_flag
O1 C1 1.382(4) . ?
O1 H1 0.8400 . ?
O13 C13 1.389(4) . ?
O13 H13 0.8400 . ?
O16 C16 1.377(4) . ?
O16 H16 0.8400 . ?
O28 C28 1.379(4) . ?
O28 H28 0.8400 . ?
O31 C31 1.382(4) . ?
O31 H31 0.8400 . ?
O43 C43 1.386(4) . ?
O43 H43 0.8400 . ?
O47 C47 1.383(4) . ?
O47 H47 0.8400 . ?
O59 C59 1.378(4) . ?
O59 H59 0.8400 . ?
O62 C62 1.387(5) . ?
O62 H62 0.8400 . ?
O70 C70 1.393(4) . ?
O70 H70 0.8400 . ?
O81 C81 1.386(4) . ?
O81 H81 0.8400 . ?
O91 C91 1.387(5) . ?
O91 H91 0.8400 . ?
C1 C2 1.377(6) . ?
C1 C6 1.382(6) . ?
C2 C3 1.396(5) . ?
C2 H2 0.9500 . ?
C3 C4 1.390(5) . ?
C3 H3 0.9500 . ?
C4 C5 1.396(6) . ?
C4 C7 1.542(5) . ?
C5 C6 1.382(5) . ?
C5 H5 0.9500 . ?
C6 H6 0.9500 . ?
C7 C10 1.528(5) . ?
C7 C8 1.529(6) . ?
C7 C9 1.549(5) . ?
C8 H8A 0.9800 . ?
C8 H8B 0.9800 . ?
C8 H8C 0.9800 . ?
C9 H9A 0.9800 . ?
C9 H9B 0.9800 . ?
C9 H9C 0.9800 . ?
C10 C15 1.397(5) . ?
C10 C11 1.404(5) . ?
C11 C12 1.379(5) . ?
C11 H11 0.9500 . ?
C12 C13 1.382(5) . ?
C12 H12 0.9500 . ?
C13 C14 1.384(5) . ?
C14 C15 1.397(5) . ?
C14 H14 0.9500 . ?
C15 H15 0.9500 . ?
C16 C17 1.377(6) . ?
C16 C21 1.383(5) . ?
C17 C18 1.396(6) . ?
C17 H17 0.9500 . ?
C18 C19 1.387(6) . ?
C18 H18 0.9500 . ?
C19 C20 1.392(5) . ?
C19 C22 1.540(5) . ?
C20 C21 1.385(5) . ?
C20 H20 0.9500 . ?
C21 H21 0.9500 . ?
C22 C23 1.527(6) . ?
C22 C25 1.535(5) . ?
C22 C24 1.536(5) . ?
C23 H23A 0.9800 . ?
C23 H23B 0.9800 . ?
C23 H23C 0.9800 . ?
C24 H24A 0.9800 . ?
C24 H24B 0.9800 . ?
C24 H24C 0.9800 . ?
C25 C26 1.382(6) . ?
C25 C30 1.391(5) . ?
C26 C27 1.403(5) . ?
C26 H26 0.9500 . ?
C27 C28 1.377(6) . ?
C27 H27 0.9500 . ?
C28 C29 1.384(6) . ?
C29 C30 1.383(5) . ?
C29 H29 0.9500 . ?
C30 H30 0.9500 . ?
C31 C32 1.379(6) . ?
C31 C36 1.380(6) . ?
C32 C33 1.387(5) . ?
C32 H32 0.9500 . ?
C33 C34 1.389(5) . ?
C33 H33 0.9500 . ?
C34 C35 1.401(6) . ?
C34 C37 1.529(5) . ?
C35 C36 1.388(6) . ?
C35 H35 0.9500 . ?
C36 H36 0.9500 . ?
C37 C38 1.529(5) . ?
C37 C39 1.534(6) . ?
C37 C40 1.543(5) . ?
C38 H38A 0.9800 . ?
C38 H38B 0.9800 . ?
C38 H38C 0.9800 . ?
C39 H39A 0.9800 . ?
C39 H39B 0.9800 . ?
C39 H39C 0.9800 . ?
C40 C45 1.392(5) . ?
C40 C41 1.393(5) . ?
C41 C42 1.388(5) . ?
C41 H41 0.9500 . ?
C42 C43 1.381(6) . ?
C42 H42 0.9500 . ?
C43 C44 1.374(6) . ?
C44 C45 1.391(5) . ?
C44 H44 0.9500 . ?
C45 H45 0.9500 . ?
C47 C52 1.382(6) . ?
C47 C48 1.391(6) . ?
C48 C49 1.386(5) . ?
C48 H48 0.9500 . ?
C49 C50 1.393(6) . ?
C49 H49 0.9500 . ?
C50 C51 1.391(5) . ?
C50 C53 1.540(5) . ?
C51 C52 1.384(5) . ?
C51 H51 0.9500 . ?
C52 H52 0.9500 . ?
C53 C55 1.539(6) . ?
C53 C54 1.540(6) . ?
C53 C56 1.546(5) . ?
C54 H54A 0.9800 . ?
C54 H54B 0.9800 . ?
C54 H54C 0.9800 . ?
C55 H55A 0.9800 . ?
C55 H55B 0.9800 . ?
C55 H55C 0.9800 . ?
C56 C57 1.376(6) . ?
C56 C61 1.396(6) . ?
C57 C58 1.403(5) . ?
C57 H57 0.9500 . ?
C58 C59 1.377(5) . ?
C58 H58 0.9500 . ?
C59 C60 1.382(6) . ?
C60 C61 1.381(5) . ?
C60 H60 0.9500 . ?
C61 H61 0.9500 . ?
C62 C63 1.362(6) . ?
C62 C67 1.405(6) . ?
C63 C64 1.406(6) . ?
C63 H63 0.9500 . ?
C64 C65 1.402(6) . ?
C64 C68 1.490(7) . ?
C65 C66 1.372(7) . ?
C65 H65 0.9500 . ?
C66 C67 1.380(6) . ?
C66 C69 1.521(6) . ?
C67 H67 0.9500 . ?
C68 H68A 0.9800 . ?
C68 H68B 0.9800 . ?
C68 H68C 0.9800 . ?
C69 H69A 0.9800 . ?
C69 H69B 0.9800 . ?
C69 H69C 0.9800 . ?
C70 C75 1.384(5) . ?
C70 C71 1.388(5) . ?
C71 C72 1.406(5) . ?
C71 C76 1.508(5) . ?
C72 C73 1.388(6) . ?
C72 C77 1.511(5) . ?
C73 C74 1.387(6) . ?
C73 H73 0.9500 . ?
C74 C75 1.387(5) . ?
C74 H74 0.9500 . ?
C75 H75 0.9500 . ?
C76 H76A 0.9800 . ?
C76 H76B 0.9800 . ?
C76 H76C 0.9800 . ?
C77 H77A 0.9800 . ?
C77 H77B 0.9800 . ?
C77 H77C 0.9800 . ?
C81 C86 1.386(6) . ?
C81 C82 1.400(5) . ?
C82 C83 1.395(5) . ?
C82 C87 1.505(5) . ?
C83 C84 1.387(6) . ?
C83 C88 1.512(5) . ?
C84 C85 1.393(6) . ?
C84 H84 0.9500 . ?
C85 C86 1.391(5) . ?
C85 H85 0.9500 . ?
C86 H86 0.9500 . ?
C87 H87A 0.9800 . ?
C87 H87B 0.9800 . ?
C87 H87C 0.9800 . ?
C88 H88A 0.9800 . ?
C88 H88B 0.9800 . ?
C88 H88C 0.9800 . ?
C91 C96 1.366(6) . ?
C91 C92 1.398(6) . ?
C92 C93 1.375(6) . ?
C92 H92 0.9500 . ?
C93 C94 1.365(7) . ?
C93 C97 1.512(6) . ?
C94 C95 1.387(7) . ?
C94 H94 0.9500 . ?
C95 C96 1.415(6) . ?
C95 C98 1.494(6) . ?
C96 H96 0.9500 . ?
C97 H97A 0.9800 . ?
C97 H97B 0.9800 . ?
C97 H97C 0.9800 . ?
C98 H98A 0.9800 . ?
C98 H98B 0.9800 . ?
C98 H98C 0.9800 . ?

loop_
_geom_hbond_atom_site_label_D
_geom_hbond_atom_site_label_H
_geom_hbond_atom_site_label_A
_geom_hbond_distance_DH
_geom_hbond_distance_HA
_geom_hbond_distance_DA
_geom_hbond_angle_DHA
_geom_hbond_site_symmetry_A
_geom_hbond_publ_flag
O1 H1 O28 0.84 1.82 2.655(4) 173.2 1_655 yes
O16 H16 O70 0.84 1.84 2.657(4) 165.0 . yes
O28 H28 O91 0.84 1.84 2.669(4) 168.7 . yes
O31 H31 O81 0.84 1.85 2.655(4) 159.3 . yes
O81 H81 O59 0.84 1.84 2.663(4) 165.5 1_545 yes
O47 H47 O43 0.84 1.82 2.659(4) 172.6 . yes
O70 H70 O13 0.84 1.86 2.677(4) 164.4 1_465 yes
O43 H43 O62 0.84 1.82 2.657(5) 172.2 . yes
O59 H59 O31 0.84 1.81 2.629(4) 165.6 1_465 yes
O13 H13 O16 0.84 1.81 2.642(4) 169.8 1_545 yes
O91 H91 O1 0.84 1.88 2.685(4) 160.5 . yes
O62 H62 O47 0.84 1.88 2.682(4) 159.6 1_655 yes
O1 H1 O28 0.84 1.82 2.655(4) 173.2 1_655 yes
O13 H13 O16 0.84 1.81 2.642(4) 169.8 1_545 yes
O16 H16 O70 0.84 1.84 2.657(4) 165.0 . yes
O28 H28 O91 0.84 1.84 2.669(4) 168.7 . yes
O31 H31 O81 0.84 1.85 2.655(4) 159.3 . yes
O43 H43 O62 0.84 1.82 2.657(5) 172.2 . yes
O47 H47 O43 0.84 1.82 2.659(4) 172.6 . yes
O59 H59 O31 0.84 1.81 2.629(4) 165.6 1_465 yes
O62 H62 O47 0.84 1.88 2.682(4) 159.6 1_655 yes
O70 H70 O13 0.84 1.86 2.677(4) 164.4 1_465 yes
O81 H81 O59 0.84 1.84 2.663(4) 165.5 1_545 yes
O91 H91 O1 0.84 1.88 2.685(4) 160.5 . yes

loop_
_geom_torsion_atom_site_label_1
_geom_torsion_atom_site_label_2
_geom_torsion_atom_site_label_3
_geom_torsion_atom_site_label_4
_geom_torsion
_geom_torsion_site_symmetry_1
_geom_torsion_site_symmetry_2
_geom_torsion_site_symmetry_3
_geom_torsion_site_symmetry_4
_geom_torsion_publ_flag
O1 C1 C2 C3 -178.9(3) . . . . ?
C6 C1 C2 C3 -0.3(6) . . . . ?
C1 C2 C3 C4 0.0(6) . . . . ?
C2 C3 C4 C5 0.0(5) . . . . ?
C2 C3 C4 C7 179.4(3) . . . . ?
C3 C4 C5 C6 0.2(5) . . . . ?
C7 C4 C5 C6 -179.2(3) . . . . ?
C4 C5 C6 C1 -0.5(6) . . . . ?
C2 C1 C6 C5 0.5(6) . . . . ?
O1 C1 C6 C5 179.3(3) . . . . ?
C3 C4 C7 C10 -118.5(4) . . . . ?
C5 C4 C7 C10 60.9(4) . . . . ?
C3 C4 C7 C8 1.1(5) . . . . ?
C5 C4 C7 C8 -179.5(3) . . . . ?
C3 C4 C7 C9 119.0(4) . . . . ?
C5 C4 C7 C9 -61.6(4) . . . . ?
C8 C7 C10 C15 129.0(4) . . . . ?
C4 C7 C10 C15 -109.3(4) . . . . ?
C9 C7 C10 C15 10.7(5) . . . . ?
C8 C7 C10 C11 -53.7(5) . . . . ?
C4 C7 C10 C11 68.0(5) . . . . ?
C9 C7 C10 C11 -171.9(4) . . . . ?
C15 C10 C11 C12 -1.7(6) . . . . ?
C7 C10 C11 C12 -179.2(4) . . . . ?
C10 C11 C12 C13 1.7(6) . . . . ?
C11 C12 C13 C14 -0.6(6) . . . . ?
C11 C12 C13 O13 178.6(4) . . . . ?
C12 C13 C14 C15 -0.4(6) . . . . ?
O13 C13 C14 C15 -179.5(3) . . . . ?
C11 C10 C15 C14 0.6(5) . . . . ?
C7 C10 C15 C14 178.1(3) . . . . ?
C13 C14 C15 C10 0.4(5) . . . . ?
O16 C16 C17 C18 -179.0(3) . . . . ?
C21 C16 C17 C18 0.1(6) . . . . ?
C16 C17 C18 C19 0.7(6) . . . . ?
C17 C18 C19 C20 -1.4(5) . . . . ?
C17 C18 C19 C22 177.6(3) . . . . ?
C18 C19 C20 C21 1.3(5) . . . . ?
C22 C19 C20 C21 -177.6(3) . . . . ?
C17 C16 C21 C20 -0.2(6) . . . . ?
O16 C16 C21 C20 178.9(3) . . . . ?
C19 C20 C21 C16 -0.6(6) . . . . ?
C18 C19 C22 C23 -2.8(5) . . . . ?
C20 C19 C22 C23 176.1(3) . . . . ?
C18 C19 C22 C25 -120.9(4) . . . . ?
C20 C19 C22 C25 58.0(4) . . . . ?
C18 C19 C22 C24 116.8(4) . . . . ?
C20 C19 C22 C24 -64.3(4) . . . . ?
C23 C22 C25 C26 114.5(4) . . . . ?
C24 C22 C25 C26 -4.3(5) . . . . ?
C19 C22 C25 C26 -124.5(4) . . . . ?
C23 C22 C25 C30 -64.5(4) . . . . ?
C24 C22 C25 C30 176.7(4) . . . . ?
C19 C22 C25 C30 56.5(5) . . . . ?
C30 C25 C26 C27 -0.1(6) . . . . ?
C22 C25 C26 C27 -179.1(4) . . . . ?
C25 C26 C27 C28 1.2(6) . . . . ?
C26 C27 C28 O28 180.0(3) . . . . ?
C26 C27 C28 C29 -1.7(6) . . . . ?
C27 C28 C29 C30 1.1(6) . . . . ?
O28 C28 C29 C30 179.4(4) . . . . ?
C28 C29 C30 C25 0.0(6) . . . . ?
C26 C25 C30 C29 -0.5(6) . . . . ?
C22 C25 C30 C29 178.6(4) . . . . ?
C36 C31 C32 C33 1.2(6) . . . . ?
O31 C31 C32 C33 -178.6(3) . . . . ?
C31 C32 C33 C34 -0.2(6) . . . . ?
C32 C33 C34 C35 -0.9(5) . . . . ?
C32 C33 C34 C37 179.2(3) . . . . ?
C33 C34 C35 C36 1.0(5) . . . . ?
C37 C34 C35 C36 -179.1(4) . . . . ?
C32 C31 C36 C35 -1.0(6) . . . . ?
O31 C31 C36 C35 178.8(3) . . . . ?
C34 C35 C36 C31 -0.1(6) . . . . ?
C33 C34 C37 C38 114.5(4) . . . . ?
C35 C34 C37 C38 -65.4(4) . . . . ?
C33 C34 C37 C39 -4.6(5) . . . . ?
C35 C34 C37 C39 175.5(3) . . . . ?
C33 C34 C37 C40 -123.1(4) . . . . ?
C35 C34 C37 C40 57.0(4) . . . . ?
C34 C37 C40 C45 57.4(4) . . . . ?
C38 C37 C40 C45 177.6(3) . . . . ?
C39 C37 C40 C45 -64.0(4) . . . . ?
C34 C37 C40 C41 -121.4(4) . . . . ?
C38 C37 C40 C41 -1.1(5) . . . . ?
C39 C37 C40 C41 117.2(4) . . . . ?
C45 C40 C41 C42 0.7(5) . . . . ?
C37 C40 C41 C42 179.5(3) . . . . ?
C40 C41 C42 C43 0.3(6) . . . . ?
C41 C42 C43 C44 -1.0(6) . . . . ?
C41 C42 C43 O43 -179.6(3) . . . . ?
C42 C43 C44 C45 0.7(6) . . . . ?
O43 C43 C44 C45 179.2(4) . . . . ?
C43 C44 C45 C40 0.3(6) . . . . ?
C41 C40 C45 C44 -1.0(6) . . . . ?
C37 C40 C45 C44 -179.9(4) . . . . ?
C52 C47 C48 C49 -1.2(6) . . . . ?
O47 C47 C48 C49 179.6(3) . . . . ?
C47 C48 C49 C50 0.6(6) . . . . ?
C48 C49 C50 C51 0.3(6) . . . . ?
C48 C49 C50 C53 -179.5(3) . . . . ?
C49 C50 C51 C52 -0.6(5) . . . . ?
C53 C50 C51 C52 179.2(3) . . . . ?
O47 C47 C52 C51 -179.9(3) . . . . ?
C48 C47 C52 C51 1.0(6) . . . . ?
C50 C51 C52 C47 -0.1(6) . . . . ?
C51 C50 C53 C55 -0.8(5) . . . . ?
C49 C50 C53 C55 179.0(3) . . . . ?
C51 C50 C53 C54 117.9(4) . . . . ?
C49 C50 C53 C54 -62.3(4) . . . . ?
C51 C50 C53 C56 -120.0(4) . . . . ?
C49 C50 C53 C56 59.8(5) . . . . ?
C55 C53 C56 C57 123.8(4) . . . . ?
C50 C53 C56 C57 -114.5(4) . . . . ?
C54 C53 C56 C57 5.2(5) . . . . ?
C55 C53 C56 C61 -56.2(4) . . . . ?
C50 C53 C56 C61 65.5(5) . . . . ?
C54 C53 C56 C61 -174.8(4) . . . . ?
C61 C56 C57 C58 -0.2(6) . . . . ?
C53 C56 C57 C58 179.8(3) . . . . ?
C56 C57 C58 C59 0.4(6) . . . . ?
C57 C58 C59 O59 -179.2(3) . . . . ?
C57 C58 C59 C60 0.3(6) . . . . ?
C58 C59 C60 C61 -1.1(6) . . . . ?
O59 C59 C60 C61 178.4(4) . . . . ?
C59 C60 C61 C56 1.3(6) . . . . ?
C57 C56 C61 C60 -0.6(6) . . . . ?
C53 C56 C61 C60 179.3(4) . . . . ?
O62 C62 C63 C64 -179.5(4) . . . . ?
C67 C62 C63 C64 0.2(7) . . . . ?
C62 C63 C64 C65 -0.9(6) . . . . ?
C62 C63 C64 C68 178.6(4) . . . . ?
C63 C64 C65 C66 0.8(7) . . . . ?
C68 C64 C65 C66 -178.7(4) . . . . ?
C64 C65 C66 C67 0.0(7) . . . . ?
C64 C65 C66 C69 -179.9(4) . . . . ?
C65 C66 C67 C62 -0.7(6) . . . . ?
C69 C66 C67 C62 179.3(4) . . . . ?
C63 C62 C67 C66 0.6(6) . . . . ?
O62 C62 C67 C66 -179.7(4) . . . . ?
C75 C70 C71 C72 -1.1(5) . . . . ?
O70 C70 C71 C72 177.9(3) . . . . ?
C75 C70 C71 C76 178.1(3) . . . . ?
O70 C70 C71 C76 -2.8(5) . . . . ?
C70 C71 C72 C73 2.5(5) . . . . ?
C76 C71 C72 C73 -176.8(3) . . . . ?
C70 C71 C72 C77 -176.7(3) . . . . ?
C76 C71 C72 C77 4.0(5) . . . . ?
C71 C72 C73 C74 -2.2(5) . . . . ?
C77 C72 C73 C74 177.0(3) . . . . ?
C72 C73 C74 C75 0.5(6) . . . . ?
C71 C70 C75 C74 -0.5(6) . . . . ?
O70 C70 C75 C74 -179.6(3) . . . . ?
C73 C74 C75 C70 0.9(5) . . . . ?
C86 C81 C82 C83 -0.5(5) . . . . ?
O81 C81 C82 C83 177.7(3) . . . . ?
C86 C81 C82 C87 178.7(3) . . . . ?
O81 C81 C82 C87 -3.1(5) . . . . ?
C81 C82 C83 C84 1.6(5) . . . . ?
C87 C82 C83 C84 -177.5(3) . . . . ?
C81 C82 C83 C88 -177.2(3) . . . . ?
C87 C82 C83 C88 3.6(5) . . . . ?
C82 C83 C84 C85 -1.0(6) . . . . ?
C88 C83 C84 C85 177.9(3) . . . . ?
C83 C84 C85 C86 -0.9(6) . . . . ?
O81 C81 C86 C85 -179.5(3) . . . . ?
C82 C81 C86 C85 -1.4(6) . . . . ?
C84 C85 C86 C81 2.1(6) . . . . ?
C96 C91 C92 C93 0.5(6) . . . . ?
O91 C91 C92 C93 -179.9(4) . . . . ?
C91 C92 C93 C94 -1.0(6) . . . . ?
C91 C92 C93 C97 -179.9(4) . . . . ?
C92 C93 C94 C95 0.3(7) . . . . ?
C97 C93 C94 C95 179.2(4) . . . . ?
C93 C94 C95 C96 0.9(6) . . . . ?
C93 C94 C95 C98 -178.7(4) . . . . ?
O91 C91 C96 C95 -178.9(4) . . . . ?
C92 C91 C96 C95 0.8(6) . . . . ?
C94 C95 C96 C91 -1.5(6) . . . . ?
C98 C95 C96 C91 178.2(4) . . . . ?
